data_8104507
loop_
_publ_author_name
'Nord, A.G.'

_publ_section_title
;
 Crystallographic studies of olivine-related sarcopside-type solutions
;
_journal_name_full 'Zeitschrift fuer Kristallographie (149,1979-)'
_journal_page_first 159
_journal_page_last 176
_journal_volume 166
_journal_year 1984
_chemical_compound_source Synthetic
_chemical_formula_sum 'Co1.05 Ni1.95 O8 P2'
_chemical_name_systematic '(Ni0.65 Co0.35)3 (P O4)2'
_space_group_IT_number 14
_symmetry_space_group_name_Hall '-P 2yab'
_symmetry_space_group_name_H-M 'P 1 21/a 1'
_cell_angle_alpha 90
_cell_angle_beta 91.09
_cell_angle_gamma 90
_cell_formula_units_Z 2
_cell_length_a 10.185
_cell_length_b 4.713
_cell_length_c 5.865
_cell_volume 281.480
_citation_journal_id_ASTM ZEKRDZ
_database_code_amcsd 0020846
_exptl_crystal_density_diffrn 4.321
_cod_data_source_file Nord_ZEKRDZ_1984_1901.cif
_cod_data_source_block Co1.05Ni1.95O8P2
_cod_original_cell_volume 281.4802
_cod_original_sg_symbol_Hall '-P 2ybc (z,y,-x)'
_cod_database_code 8104507
_amcsd_formula_title (Ni0.65Co0.35)3(PO4)2

loop_
_space_group_symop_operation_xyz
x,y,z
-x+1/2,y+1/2,-z
-x,-y,-z
x-1/2,-y-1/2,z

loop_
_atom_site_label
_atom_site_type_symbol
_atom_site_fract_x
_atom_site_fract_y
_atom_site_fract_z
_atom_site_occupancy
_atom_site_U_iso_or_equiv
O2 O-2 0.458 0.194 0.261 1 0.0
O3 O-2 0.176 0.313 0.05 1 0.0
O1 O-2 0.1 0.75 0.277 1 0.0
Co2 Co+2 0.279 -0.006 0.244 0.395 0.0
O4 O-2 0.156 0.273 0.463 1 0.0
Ni1 Ni+2 0 0 0.5 0.74 0.0
Ni2 Ni+2 0.279 -0.006 0.244 0.605 0.0
P1 P+5 0.087 0.428 0.254 1 0.0
Co1 Co+2 0 0 0.5 0.26 0.0

loop_
_cod_related_entry_id
_cod_related_entry_database
_cod_related_entry_code
1 AMCSD 0020846
